data_7224579
loop_
_publ_author_name
'Mazhar, Muhammad'
'Ehsan, Muhammad Ali'
'Naeem, Rabia'
'McKee, Vickie'
'Abbas, Hakeem'
'Pandikumar, Alagarsamy'
'Ming, Huang Nay'

_publ_section_title
;
 Electrochemical Sensing of Nitrite using Copper-Titanium Oxide Composite
 Derived from Hexanuclear Complex
;
_journal_name_full 'RSC Adv.'
_journal_paper_doi 10.1039/C6RA00104A
_journal_year 2016
_chemical_formula_moiety 'C40 H52 Cu2 F24 O28 Ti4, C4 H8 O'
_chemical_formula_sum 'C44 H60 Cu2 F24 O29 Ti4'
_chemical_formula_weight 1827.60
_space_group_crystal_system orthorhombic
_space_group_IT_number 61
_space_group_name_Hall '-P 2ac 2ab'
_space_group_name_H-M_alt 'P b c a'
_symmetry_space_group_name_Hall '-P 2ac 2ab'
_symmetry_space_group_name_H-M 'P b c a'
_atom_sites_solution_hydrogens geom
_atom_sites_solution_primary dual
_atom_sites_solution_secondary difmap
_audit_creation_method SHELXL-2014/6
_audit_update_record
;
2015-12-14 deposited with the CCDC.
2016-03-08 downloaded from the CCDC.
;
_cell_angle_alpha 90
_cell_angle_beta 90
_cell_angle_gamma 90
_cell_formula_units_Z 4
_cell_length_a 18.8071(11)
_cell_length_b 17.3656(10)
_cell_length_c 21.0146(12)
_cell_measurement_reflns_used 4831
_cell_measurement_temperature 150(2)
_cell_measurement_theta_max 20.37
_cell_measurement_theta_min 2.22
_cell_volume 6863.3(7)
_computing_cell_refinement 'SAINT v.7.68a (Bruker, 2010)'
_computing_data_collection 'APEX2 v.2010.1-2 (Bruker Nonius, 2010)'
_computing_data_reduction 'SAINT v.7.68a (Bruker, 2010)'
_computing_molecular_graphics 'Bruker SHELXTL, Mercury  (Macrae at al., 2008)'
_computing_publication_material 'PublCIF (Westrip, 2010)'
_computing_structure_refinement 'SHELXL-2014 (Sheldrick, 2015b)'
_computing_structure_solution 'SHELXT (Sheldrick 2015a)'
_diffrn_ambient_temperature 150(2)
_diffrn_measured_fraction_theta_full 1.000
_diffrn_measured_fraction_theta_max 0.997
_diffrn_measurement_device_type 'Bruker APEX 2 CCD diffractometer'
_diffrn_measurement_method '\w rotation with narrow frames'
_diffrn_radiation_type MoK\a
_diffrn_radiation_wavelength 0.71073
_diffrn_reflns_av_R_equivalents 0.1014
_diffrn_reflns_av_unetI/netI 0.0557
_diffrn_reflns_laue_measured_fraction_full 1.000
_diffrn_reflns_laue_measured_fraction_max 0.997
_diffrn_reflns_limit_h_max 23
_diffrn_reflns_limit_h_min -23
_diffrn_reflns_limit_k_max 21
_diffrn_reflns_limit_k_min -21
_diffrn_reflns_limit_l_max 26
_diffrn_reflns_limit_l_min -26
_diffrn_reflns_number 59386
_diffrn_reflns_point_group_measured_fraction_full 1.000
_diffrn_reflns_point_group_measured_fraction_max 0.997
_diffrn_reflns_theta_full 25.242
_diffrn_reflns_theta_max 26.450
_diffrn_reflns_theta_min 1.867
_diffrn_source 'fine-focus sealed tube'
_exptl_absorpt_coefficient_mu 1.196
_exptl_absorpt_correction_T_max 0.7454
_exptl_absorpt_correction_T_min 0.5916
_exptl_absorpt_correction_type multi-scan
_exptl_absorpt_process_details 'SADABS v2012/1, (Krause et al., 2015)'
_exptl_crystal_colour blue
_exptl_crystal_density_diffrn 1.769
_exptl_crystal_description irreg
_exptl_crystal_F_000 3672
_exptl_crystal_size_max 0.430
_exptl_crystal_size_mid 0.320
_exptl_crystal_size_min 0.240
_exptl_transmission_factor_max 0.7454
_exptl_transmission_factor_min 0.5916
_refine_diff_density_max 0.649
_refine_diff_density_min -0.669
_refine_diff_density_rms 0.088
_refine_ls_extinction_method none
_refine_ls_goodness_of_fit_ref 1.015
_refine_ls_hydrogen_treatment constr
_refine_ls_matrix_type full
_refine_ls_number_parameters 910
_refine_ls_number_reflns 7057
_refine_ls_number_restraints 1810
_refine_ls_restrained_S_all 1.063
_refine_ls_R_factor_all 0.1247
_refine_ls_R_factor_gt 0.0673
_refine_ls_shift/su_max 0.001
_refine_ls_shift/su_mean 0.000
_refine_ls_structure_factor_coef Fsqd
_refine_ls_weighting_details 'w=1/[\s^2^(Fo^2^)+(0.1115P)^2^+12.7671P] where P=(Fo^2^+2Fc^2^)/3'
_refine_ls_weighting_scheme calc
_refine_ls_wR_factor_gt 0.1772
_refine_ls_wR_factor_ref 0.2173
_reflns_Friedel_coverage 0.000
_reflns_number_gt 4097
_reflns_number_total 7057
_reflns_threshold_expression 'I > 2\s(I)'
_cod_data_source_file c6ra00104a2.cif
_cod_data_source_block ct
_cod_database_code 7224579
_shelx_space_group_comment
; 
The symmetry employed for this shelxl refinement is uniquely defined 
by the following loop, which should always be used as a source of 
symmetry information in preference to the above space-group names. 
They are only intended as comments. 
;
_shelx_estimated_absorpt_t_min 0.627
_shelx_estimated_absorpt_t_max 0.762
_shelxl_version_number 2014/6

loop_
_space_group_symop_operation_xyz
'x, y, z'
'-x+1/2, -y, z+1/2'
'-x, y+1/2, -z+1/2'
'x+1/2, -y+1/2, -z'
'-x, -y, -z'
'x-1/2, y, -z-1/2'
'x, -y-1/2, z-1/2'
'-x-1/2, y-1/2, z'

loop_
_atom_site_label
_atom_site_type_symbol
_atom_site_fract_x
_atom_site_fract_y
_atom_site_fract_z
_atom_site_U_iso_or_equiv
_atom_site_adp_type
_atom_site_occupancy
_atom_site_site_symmetry_order
_atom_site_calc_flag
_atom_site_refinement_flags_posn
_atom_site_refinement_flags_adp
_atom_site_refinement_flags_occupancy
_atom_site_disorder_assembly
_atom_site_disorder_group
Cu1 Cu 0.58852(4) 0.33059(4) 0.62937(3) 0.0446(2) Uani 1 1 d . U . . .
O15 O 0.6372(3) 0.2420(2) 0.7010(2) 0.0672(12) Uani 0.5 1 d D U P A 1
C16 C 0.5952(13) 0.1775(11) 0.7187(12) 0.143(11) Uani 0.5 1 d D U P A 1
H16A H 0.5796 0.1478 0.6810 0.172 Uiso 0.5 1 calc R U P A 1
H16B H 0.5529 0.1934 0.7436 0.172 Uiso 0.5 1 calc R U P A 1
C17 C 0.6482(15) 0.1303(9) 0.7603(12) 0.140(10) Uani 0.5 1 d D U P A 1
H17A H 0.6229 0.0970 0.7911 0.168 Uiso 0.5 1 calc R U P A 1
H17B H 0.6800 0.0982 0.7337 0.168 Uiso 0.5 1 calc R U P A 1
C18 C 0.6860(9) 0.1890(6) 0.7913(6) 0.190(7) Uani 0.5 1 d D U P A 1
H18A H 0.7378 0.1794 0.7882 0.228 Uiso 0.5 1 calc R U P A 1
H18B H 0.6727 0.1909 0.8368 0.228 Uiso 0.5 1 calc R U P A 1
C19 C 0.6682(6) 0.2614(5) 0.7604(4) 0.122(4) Uani 0.5 1 d D U P A 1
H19A H 0.6341 0.2911 0.7867 0.146 Uiso 0.5 1 calc R U P A 1
H19B H 0.7114 0.2930 0.7540 0.146 Uiso 0.5 1 calc R U P A 1
O15' O 0.6372(3) 0.2420(2) 0.7010(2) 0.0672(12) Uani 0.5 1 d D U P A 2
C16' C 0.6209(13) 0.1633(7) 0.7028(9) 0.101(7) Uani 0.5 1 d D U P A 2
H16C H 0.6565 0.1325 0.6793 0.122 Uiso 0.5 1 calc R U P A 2
H16D H 0.5730 0.1530 0.6852 0.122 Uiso 0.5 1 calc R U P A 2
C17' C 0.6240(17) 0.1469(15) 0.7764(11) 0.199(12) Uani 0.5 1 d D U P A 2
H17C H 0.5817 0.1672 0.7989 0.239 Uiso 0.5 1 calc R U P A 2
H17D H 0.6295 0.0914 0.7857 0.239 Uiso 0.5 1 calc R U P A 2
C18' C 0.6860(9) 0.1890(6) 0.7913(6) 0.190(7) Uani 0.5 1 d D U P A 2
H18C H 0.7291 0.1653 0.7727 0.228 Uiso 0.5 1 calc R U P A 2
H18D H 0.6923 0.1952 0.8378 0.228 Uiso 0.5 1 calc R U P A 2
C19' C 0.6682(6) 0.2614(5) 0.7604(4) 0.122(4) Uani 0.5 1 d D U P A 2
H19C H 0.6341 0.2911 0.7867 0.146 Uiso 0.5 1 calc R U P A 2
H19D H 0.7114 0.2930 0.7540 0.146 Uiso 0.5 1 calc R U P A 2
Ti1 Ti 0.59907(10) 0.45013(11) 0.49293(9) 0.0375(4) Uani 0.5 1 d . U P A -1
Ti2 Ti 0.44911(10) 0.45252(10) 0.57682(9) 0.0367(4) Uani 0.5 1 d . U P A -1
Ti3 Ti 0.50852(10) 0.61396(10) 0.51090(9) 0.0389(5) Uani 0.5 1 d . U P A -1
Ti4 Ti 0.44471(11) 0.47352(10) 0.41941(9) 0.0399(5) Uani 0.5 1 d . U P A -1
O1 O 0.54034(18) 0.42158(18) 0.55985(16) 0.0369(8) Uani 1 1 d . U . A -1
O2 O 0.58593(18) 0.55510(19) 0.50271(16) 0.0391(8) Uani 1 1 d . U . A -1
H2 H 0.6291 0.5835 0.5036 0.047 Uiso 1 1 calc R U . A -1
O3 O 0.53502(19) 0.44177(19) 0.42908(16) 0.0396(8) Uani 1 1 d . U . A -1
H3 H 0.5529 0.4149 0.3931 0.048 Uiso 1 1 calc R U . A -1
O11 O 0.6376(10) 0.2696(11) 0.5652(6) 0.054(4) Uani 0.5 1 d D U P A -1
O12 O 0.6366(4) 0.3370(4) 0.4756(4) 0.0516(19) Uani 0.5 1 d D U P A -1
C11 C 0.6442(7) 0.2768(6) 0.5079(6) 0.052(3) Uani 0.5 1 d D U P A -1
C12 C 0.6622(10) 0.2046(8) 0.4713(8) 0.092(5) Uani 0.5 1 d D U P A -1
F11 F 0.7044(9) 0.2228(10) 0.4242(7) 0.130(6) Uani 0.5 1 d D U P A -1
F12 F 0.6110(9) 0.1667(10) 0.4448(9) 0.153(6) Uani 0.5 1 d D U P A -1
F13 F 0.7017(10) 0.1586(10) 0.5064(10) 0.138(7) Uani 0.5 1 d D U P A -1
O21 O 0.5086(7) 0.2612(10) 0.6232(8) 0.055(4) Uani 0.5 1 d D U P A -1
O22 O 0.4163(4) 0.3388(4) 0.5981(4) 0.0486(18) Uani 0.5 1 d D U P A -1
C21 C 0.4458(8) 0.2752(8) 0.6099(11) 0.063(5) Uani 0.5 1 d D U P A -1
C22 C 0.3985(9) 0.2057(8) 0.6088(10) 0.111(6) Uani 0.5 1 d D U P A -1
F21 F 0.3438(9) 0.2149(9) 0.6467(9) 0.169(6) Uani 0.5 1 d D U P A -1
F22 F 0.4234(9) 0.1416(7) 0.6242(10) 0.167(6) Uani 0.5 1 d D U P A -1
F23 F 0.3676(10) 0.1920(11) 0.5538(8) 0.163(7) Uani 0.5 1 d D U P A -1
O31 O 0.6771(10) 0.3907(8) 0.6452(7) 0.052(4) Uani 0.5 1 d D U P A -1
O32 O 0.6900(4) 0.4548(5) 0.5524(4) 0.0495(18) Uani 0.5 1 d D U P A -1
C31 C 0.7071(8) 0.4344(10) 0.6074(8) 0.061(4) Uani 0.5 1 d D U P A -1
C32 C 0.7752(8) 0.4711(10) 0.6306(8) 0.106(5) Uani 0.5 1 d D U P A -1
F31 F 0.8169(10) 0.4185(12) 0.6560(10) 0.161(8) Uani 0.5 1 d D U P A -1
F32 F 0.8122(9) 0.5017(13) 0.5871(8) 0.164(6) Uani 0.5 1 d D U P A -1
F33 F 0.7652(9) 0.5219(11) 0.6766(9) 0.188(6) Uani 0.5 1 d D U P A -1
O41 O 0.5589(16) 0.3840(13) 0.7048(14) 0.058(5) Uani 0.5 1 d D U P A -1
O42 O 0.4669(4) 0.4584(4) 0.6757(4) 0.0498(18) Uani 0.5 1 d D U P A -1
C41 C 0.5106(7) 0.4310(7) 0.7145(6) 0.049(3) Uani 0.5 1 d D U P A -1
C42 C 0.5081(10) 0.4624(10) 0.7811(7) 0.069(4) Uani 0.5 1 d D U P A -1
F41 F 0.4408(8) 0.4547(10) 0.7951(10) 0.123(6) Uani 0.5 1 d D U P A -1
F42 F 0.5268(10) 0.4121(10) 0.8230(8) 0.118(6) Uani 0.5 1 d D U P A -1
F43 F 0.5189(10) 0.5352(9) 0.7907(10) 0.134(6) Uani 0.5 1 d D U P A -1
O51 O 0.4458(19) 0.6159(12) 0.2925(14) 0.065(6) Uani 0.5 1 d D U P A -1
O52 O 0.4640(5) 0.4917(4) 0.3219(4) 0.056(2) Uani 0.5 1 d D U P A -1
C51 C 0.4641(7) 0.5485(7) 0.2846(5) 0.048(3) Uani 0.5 1 d D U P A -1
C52 C 0.4871(8) 0.5289(10) 0.2176(6) 0.056(4) Uani 0.5 1 d D U P A -1
F51 F 0.4486(8) 0.4664(10) 0.2052(10) 0.119(5) Uani 0.5 1 d D U P A -1
F52 F 0.5496(6) 0.5085(9) 0.2050(7) 0.093(4) Uani 0.5 1 d D U P A -1
F53 F 0.4492(7) 0.5675(10) 0.1758(7) 0.088(4) Uani 0.5 1 d D U P A -1
O61 O 0.3170(9) 0.6237(7) 0.3729(7) 0.049(4) Uani 0.5 1 d D U P A -1
O62 O 0.3373(4) 0.4966(4) 0.3922(4) 0.0541(19) Uani 0.5 1 d D U P A -1
C61 C 0.3001(7) 0.5558(8) 0.3828(9) 0.050(4) Uani 0.5 1 d D U P A -1
C62 C 0.2210(6) 0.5394(7) 0.3768(6) 0.065(3) Uani 0.5 1 d D U P A -1
F61 F 0.1987(7) 0.5628(10) 0.3197(5) 0.094(4) Uani 0.5 1 d D U P A -1
F62 F 0.1841(6) 0.5741(9) 0.4200(6) 0.132(4) Uani 0.5 1 d D U P A -1
F63 F 0.2076(6) 0.4650(6) 0.3827(8) 0.101(4) Uani 0.5 1 d D U P A -1
O71 O 0.3821(9) 0.7412(11) 0.4378(5) 0.044(3) Uani 0.5 1 d D U P A -1
O72 O 0.4345(4) 0.7023(4) 0.5274(3) 0.0472(17) Uani 0.5 1 d D U P A -1
C71 C 0.3896(6) 0.7397(7) 0.4954(5) 0.048(3) Uani 0.5 1 d D U P A -1
C72 C 0.3446(8) 0.7972(8) 0.5328(6) 0.070(4) Uani 0.5 1 d D U P A -1
F71 F 0.2832(8) 0.7667(11) 0.5472(8) 0.131(5) Uani 0.5 1 d D U P A -1
F72 F 0.3760(7) 0.8192(8) 0.5842(5) 0.089(4) Uani 0.5 1 d D U P A -1
F73 F 0.3301(8) 0.8590(7) 0.4979(7) 0.092(4) Uani 0.5 1 d D U P A -1
O81 O 0.5034(6) 0.7247(10) 0.3616(7) 0.049(3) Uani 0.5 1 d D U P A -1
O82 O 0.5600(4) 0.6983(4) 0.4547(4) 0.0498(18) Uani 0.5 1 d D U P A -1
C81 C 0.5532(7) 0.7281(9) 0.3999(8) 0.048(4) Uani 0.5 1 d D U P A -1
C82 C 0.6136(6) 0.7789(7) 0.3790(6) 0.061(3) Uani 0.5 1 d D U P A -1
F81 F 0.6587(6) 0.7330(7) 0.3441(6) 0.108(3) Uani 0.5 1 d D U P A -1
F82 F 0.5985(5) 0.8335(6) 0.3405(5) 0.073(3) Uani 0.5 1 d D U P A -1
F83 F 0.6587(6) 0.7981(9) 0.4245(6) 0.093(4) Uani 0.5 1 d D U P A -1
O25 O 0.6795(6) 0.4750(8) 0.4220(6) 0.051(3) Uani 0.5 1 d D U P A -1
C26 C 0.7526(8) 0.4609(11) 0.4233(8) 0.087(6) Uani 0.5 1 d D U P A -1
H26A H 0.7623 0.4051 0.4269 0.105 Uiso 0.5 1 calc R U P A -1
H26B H 0.7751 0.4876 0.4597 0.105 Uiso 0.5 1 calc R U P A -1
C27 C 0.7811(9) 0.4927(13) 0.3600(10) 0.093(7) Uani 0.5 1 d D U P A -1
H27A H 0.8292 0.5146 0.3655 0.111 Uiso 0.5 1 calc R U P A -1
H27B H 0.7832 0.4515 0.3274 0.111 Uiso 0.5 1 calc R U P A -1
C28 C 0.7325(11) 0.5500(11) 0.3421(8) 0.083(6) Uani 0.5 1 d D U P A -1
H28A H 0.7232 0.5476 0.2957 0.099 Uiso 0.5 1 calc R U P A -1
H28B H 0.7516 0.6017 0.3524 0.099 Uiso 0.5 1 calc R U P A -1
C29 C 0.6670(10) 0.5357(16) 0.3777(13) 0.074(7) Uani 0.5 1 d D U P A -1
H29A H 0.6524 0.5830 0.4005 0.088 Uiso 0.5 1 calc R U P A -1
H29B H 0.6283 0.5211 0.3481 0.088 Uiso 0.5 1 calc R U P A -1
O35 O 0.3437(6) 0.4740(8) 0.6090(7) 0.056(3) Uani 0.5 1 d D U P A -1
C36 C 0.2965(9) 0.5200(14) 0.5726(10) 0.068(5) Uani 0.5 1 d D U P A -1
H36A H 0.2937 0.5004 0.5284 0.082 Uiso 0.5 1 calc R U P A -1
H36B H 0.3134 0.5739 0.5714 0.082 Uiso 0.5 1 calc R U P A -1
C37 C 0.2239(8) 0.5158(10) 0.6041(10) 0.074(4) Uani 0.5 1 d D U P A -1
H37A H 0.2070 0.5680 0.6153 0.089 Uiso 0.5 1 calc R U P A -1
H37B H 0.1889 0.4918 0.5750 0.089 Uiso 0.5 1 calc R U P A -1
C38 C 0.2324(8) 0.4708(11) 0.6591(8) 0.071(4) Uani 0.5 1 d D U P A -1
H38A H 0.1947 0.4311 0.6613 0.086 Uiso 0.5 1 calc R U P A -1
H38B H 0.2289 0.5036 0.6975 0.086 Uiso 0.5 1 calc R U P A -1
C39 C 0.3021(8) 0.4344(10) 0.6561(8) 0.072(4) Uani 0.5 1 d D U P A -1
H39A H 0.3258 0.4375 0.6981 0.086 Uiso 0.5 1 calc R U P A -1
H39B H 0.2970 0.3795 0.6445 0.086 Uiso 0.5 1 calc R U P A -1
O45 O 0.4264(6) 0.3420(7) 0.4065(7) 0.086(3) Uani 0.25 1 d D U P A -1
C46 C 0.4585(14) 0.305(3) 0.3548(17) 0.051(6) Uani 0.25 1 d D U P A -1
H46A H 0.4993 0.2730 0.3688 0.061 Uiso 0.25 1 calc R U P A -1
H46B H 0.4750 0.3425 0.3226 0.061 Uiso 0.25 1 calc R U P A -1
C47 C 0.3968(10) 0.2537(13) 0.3283(9) 0.107(8) Uani 0.25 1 d D U P A -1
H47A H 0.3957 0.2549 0.2812 0.128 Uiso 0.25 1 calc R U P A -1
H47B H 0.4018 0.1996 0.3426 0.128 Uiso 0.25 1 calc R U P A -1
C48 C 0.3342(11) 0.289(3) 0.3547(12) 0.103(10) Uani 0.25 1 d D U P A -1
H48A H 0.2947 0.2510 0.3571 0.124 Uiso 0.25 1 calc R U P A -1
H48B H 0.3188 0.3332 0.3289 0.124 Uiso 0.25 1 calc R U P A -1
C49 C 0.3561(6) 0.3127(7) 0.4178(6) 0.068(3) Uani 0.25 1 d D U P A -1
H49A H 0.3243 0.3532 0.4348 0.082 Uiso 0.25 1 calc R U P A -1
H49B H 0.3569 0.2687 0.4478 0.082 Uiso 0.25 1 calc R U P A -1
O45' O 0.4264(6) 0.3420(7) 0.4065(7) 0.086(3) Uani 0.25 1 d D U P B -2
C46' C 0.454(2) 0.313(3) 0.350(2) 0.077(16) Uani 0.25 1 d D U P B -2
H46C H 0.5005 0.2873 0.3575 0.093 Uiso 0.25 1 calc R U P B -2
H46D H 0.4604 0.3542 0.3181 0.093 Uiso 0.25 1 calc R U P B -2
C47' C 0.3968(10) 0.2537(13) 0.3283(9) 0.107(8) Uani 0.25 1 d D U P B -2
H47C H 0.3690 0.2744 0.2921 0.128 Uiso 0.25 1 calc R U P B -2
H47D H 0.4194 0.2048 0.3149 0.128 Uiso 0.25 1 calc R U P B -2
C48' C 0.352(2) 0.2415(17) 0.3820(16) 0.107(12) Uani 0.25 1 d D U P B -2
H48C H 0.3695 0.1977 0.4078 0.129 Uiso 0.25 1 calc R U P B -2
H48D H 0.3027 0.2309 0.3685 0.129 Uiso 0.25 1 calc R U P B -2
C49' C 0.3561(6) 0.3127(7) 0.4178(6) 0.068(3) Uani 0.25 1 d D U P B -2
H49C H 0.3197 0.3497 0.4028 0.082 Uiso 0.25 1 calc R U P B -2
H49D H 0.3485 0.3029 0.4637 0.082 Uiso 0.25 1 calc R U P B -2
O55 O 0.5625(6) 0.6941(6) 0.5819(5) 0.072(3) Uani 0.25 1 d D U P A -1
C56 C 0.557(2) 0.7610(12) 0.6216(12) 0.090(7) Uani 0.25 1 d D U P A -1
H56A H 0.5070 0.7776 0.6260 0.108 Uiso 0.25 1 calc R U P A -1
H56B H 0.5853 0.8041 0.6040 0.108 Uiso 0.25 1 calc R U P A -1
C57 C 0.5876(19) 0.7343(17) 0.6864(11) 0.078(7) Uani 0.25 1 d D U P A -1
H57A H 0.6146 0.7761 0.7074 0.094 Uiso 0.25 1 calc R U P A -1
H57B H 0.5492 0.7168 0.7153 0.094 Uiso 0.25 1 calc R U P A -1
C58 C 0.6335(16) 0.6716(15) 0.6692(13) 0.078(7) Uani 0.25 1 d D U P A -1
H58A H 0.6440 0.6377 0.7059 0.093 Uiso 0.25 1 calc R U P A -1
H58B H 0.6784 0.6897 0.6499 0.093 Uiso 0.25 1 calc R U P A -1
C59 C 0.5872(8) 0.6340(6) 0.6226(6) 0.055(3) Uani 0.25 1 d D U P A -1
H59A H 0.6140 0.5950 0.5980 0.065 Uiso 0.25 1 calc R U P A -1
H59B H 0.5468 0.6084 0.6441 0.065 Uiso 0.25 1 calc R U P A -1
O55' O 0.5625(6) 0.6941(6) 0.5819(5) 0.072(3) Uani 0.25 1 d D U P C -2
C56' C 0.5985(19) 0.7624(11) 0.6052(14) 0.086(7) Uani 0.25 1 d D U P C -2
H56C H 0.5637 0.8004 0.6214 0.103 Uiso 0.25 1 calc R U P C -2
H56D H 0.6268 0.7867 0.5710 0.103 Uiso 0.25 1 calc R U P C -2
C57' C 0.6476(18) 0.7337(17) 0.6598(16) 0.085(8) Uani 0.25 1 d D U P C -2
H57C H 0.6950 0.7186 0.6435 0.102 Uiso 0.25 1 calc R U P C -2
H57D H 0.6534 0.7733 0.6932 0.102 Uiso 0.25 1 calc R U P C -2
C58' C 0.6089(18) 0.6687(14) 0.6827(9) 0.077(7) Uani 0.25 1 d D U P C -2
H58C H 0.5674 0.6844 0.7087 0.092 Uiso 0.25 1 calc R U P C -2
H58D H 0.6395 0.6336 0.7078 0.092 Uiso 0.25 1 calc R U P C -2
C59' C 0.5872(8) 0.6340(6) 0.6226(6) 0.055(3) Uani 0.25 1 d D U P C -2
H59C H 0.6280 0.6071 0.6028 0.065 Uiso 0.25 1 calc R U P C -2
H59D H 0.5488 0.5960 0.6300 0.065 Uiso 0.25 1 calc R U P C -2
O65 O 0.5058(7) 0.3627(7) 0.0252(5) 0.100(4) Uani 0.5 1 d . U P D -1
C66 C 0.5287(11) 0.4280(10) 0.0599(9) 0.099(5) Uani 0.5 1 d . U P D -1
H66A H 0.5801 0.4241 0.0694 0.118 Uiso 0.5 1 calc R U P D -1
H66B H 0.5024 0.4316 0.1007 0.118 Uiso 0.5 1 calc R U P D -1
C67 C 0.514(3) 0.496(2) 0.020(2) 0.20(2) Uani 0.5 1 d . U P D -1
H67A H 0.4925 0.5366 0.0469 0.244 Uiso 0.5 1 calc R U P D -1
H67B H 0.5598 0.5161 0.0034 0.244 Uiso 0.5 1 calc R U P D -1
C68 C 0.4707(16) 0.4790(16) -0.0283(13) 0.113(7) Uani 0.5 1 d . U P D -1
H68A H 0.4908 0.4968 -0.0693 0.136 Uiso 0.5 1 calc R U P D -1
H68B H 0.4234 0.5028 -0.0222 0.136 Uiso 0.5 1 calc R U P D -1
C69 C 0.4661(12) 0.3951(12) -0.0263(9) 0.111(6) Uani 0.5 1 d . U P D -1
H69A H 0.4156 0.3798 -0.0220 0.133 Uiso 0.5 1 calc R U P D -1
H69B H 0.4842 0.3739 -0.0669 0.133 Uiso 0.5 1 calc R U P D -1

loop_
_atom_site_aniso_label
_atom_site_aniso_U_11
_atom_site_aniso_U_22
_atom_site_aniso_U_33
_atom_site_aniso_U_23
_atom_site_aniso_U_13
_atom_site_aniso_U_12
Cu1 0.0525(4) 0.0366(4) 0.0447(4) 0.0041(3) -0.0052(3) 0.0027(3)
O15 0.103(3) 0.046(2) 0.053(2) 0.0118(19) -0.018(2) 0.006(2)
C16 0.184(15) 0.100(11) 0.145(17) 0.069(12) -0.078(13) -0.041(11)
C17 0.21(2) 0.078(8) 0.132(16) 0.045(8) -0.090(16) -0.006(8)
C18 0.302(15) 0.102(6) 0.166(9) 0.048(6) -0.134(10) -0.025(7)
C19 0.188(10) 0.085(5) 0.093(5) 0.014(4) -0.060(6) -0.002(5)
O15' 0.103(3) 0.046(2) 0.053(2) 0.0118(19) -0.018(2) 0.006(2)
C16' 0.149(16) 0.040(5) 0.115(11) 0.016(6) -0.065(11) 0.011(6)
C17' 0.32(2) 0.148(15) 0.127(13) 0.056(11) -0.094(13) -0.083(16)
C18' 0.302(15) 0.102(6) 0.166(9) 0.048(6) -0.134(10) -0.025(7)
C19' 0.188(10) 0.085(5) 0.093(5) 0.014(4) -0.060(6) -0.002(5)
Ti1 0.0407(10) 0.0338(9) 0.0381(10) 0.0036(8) -0.0018(8) 0.0036(8)
Ti2 0.0387(10) 0.0322(9) 0.0392(10) 0.0044(8) -0.0019(8) 0.0006(8)
Ti3 0.0496(11) 0.0270(9) 0.0401(10) 0.0011(8) -0.0103(8) -0.0007(8)
Ti4 0.0525(11) 0.0275(9) 0.0398(10) -0.0005(8) -0.0157(9) -0.0017(8)
O1 0.0431(18) 0.0302(16) 0.0373(18) 0.0008(14) -0.0062(14) 0.0013(14)
O2 0.0401(19) 0.0332(17) 0.044(2) 0.0012(15) -0.0068(15) -0.0044(14)
O3 0.049(2) 0.0345(18) 0.0352(18) -0.0036(15) -0.0036(15) 0.0045(15)
O11 0.066(10) 0.038(6) 0.058(5) 0.004(4) 0.000(4) 0.006(6)
O12 0.062(5) 0.041(3) 0.052(4) 0.006(3) 0.003(3) 0.007(3)
C11 0.060(8) 0.038(5) 0.060(5) 0.003(4) -0.004(5) 0.004(5)
C12 0.131(11) 0.050(7) 0.094(8) -0.010(6) 0.024(7) 0.014(6)
F11 0.168(12) 0.106(9) 0.117(9) -0.007(7) 0.043(8) 0.018(8)
F12 0.167(11) 0.122(10) 0.170(14) -0.047(10) 0.007(9) -0.013(7)
F13 0.182(14) 0.089(9) 0.143(10) -0.009(7) 0.003(9) 0.049(9)
O21 0.065(5) 0.035(6) 0.063(8) 0.015(5) -0.006(5) -0.001(4)
O22 0.046(4) 0.038(3) 0.062(5) 0.008(3) -0.001(3) -0.007(3)
C21 0.068(6) 0.035(5) 0.084(12) 0.012(5) -0.014(6) -0.004(4)
C22 0.105(9) 0.056(6) 0.171(14) 0.006(7) -0.014(8) -0.035(6)
F21 0.155(10) 0.116(10) 0.234(15) -0.001(10) 0.030(10) -0.056(9)
F22 0.149(11) 0.059(6) 0.294(18) 0.023(8) -0.033(11) -0.034(6)
F23 0.171(14) 0.118(10) 0.198(13) -0.009(8) -0.031(9) -0.080(10)
O31 0.058(6) 0.053(6) 0.046(6) 0.002(5) -0.013(4) 0.001(5)
O32 0.043(4) 0.055(4) 0.051(4) 0.011(3) -0.004(3) -0.003(3)
C31 0.062(7) 0.062(9) 0.058(6) 0.011(5) -0.010(5) 0.002(6)
C32 0.083(8) 0.121(11) 0.114(10) 0.008(7) -0.036(7) -0.028(7)
F31 0.101(10) 0.171(12) 0.211(17) 0.029(11) -0.059(10) -0.011(8)
F32 0.122(11) 0.210(15) 0.159(12) 0.025(10) -0.011(8) -0.067(11)
F33 0.199(13) 0.181(12) 0.184(11) -0.057(9) -0.037(10) -0.043(10)
O41 0.062(8) 0.061(8) 0.051(8) 0.004(5) -0.010(5) 0.014(6)
O42 0.053(4) 0.052(4) 0.044(4) 0.001(3) -0.001(3) 0.006(3)
C41 0.050(6) 0.049(6) 0.048(5) 0.011(4) -0.004(4) -0.004(5)
C42 0.083(9) 0.074(7) 0.050(6) 0.001(5) 0.006(5) -0.004(6)
F41 0.103(7) 0.155(13) 0.110(9) -0.004(9) 0.020(6) -0.025(7)
F42 0.182(14) 0.114(9) 0.057(6) 0.011(6) 0.006(8) 0.025(9)
F43 0.163(15) 0.097(7) 0.141(11) -0.019(6) -0.007(11) -0.018(8)
O51 0.105(15) 0.049(6) 0.040(8) 0.005(5) -0.003(7) 0.020(7)
O52 0.077(5) 0.050(4) 0.040(4) 0.000(3) -0.012(3) 0.003(4)
C51 0.058(8) 0.045(5) 0.042(5) 0.002(4) -0.010(4) -0.002(5)
C52 0.053(6) 0.069(8) 0.046(6) -0.007(5) -0.004(4) 0.000(5)
F51 0.094(8) 0.131(8) 0.131(10) -0.035(6) 0.005(7) -0.030(6)
F52 0.066(5) 0.135(11) 0.079(7) -0.015(8) 0.000(5) 0.010(6)
F53 0.081(7) 0.135(9) 0.049(5) -0.014(5) -0.017(5) 0.020(6)
O61 0.044(5) 0.045(5) 0.058(9) -0.002(5) -0.006(6) 0.003(4)
O62 0.054(4) 0.046(4) 0.063(5) 0.009(3) -0.024(3) -0.007(3)
C61 0.047(5) 0.047(5) 0.056(9) 0.006(5) -0.017(5) -0.005(4)
C62 0.046(6) 0.076(6) 0.073(7) 0.018(5) -0.020(4) -0.008(4)
F61 0.058(6) 0.138(10) 0.086(6) 0.016(6) -0.035(5) -0.006(6)
F62 0.099(7) 0.154(9) 0.141(8) -0.010(7) 0.040(6) 0.003(7)
F63 0.061(6) 0.086(5) 0.156(11) 0.013(6) -0.012(6) -0.028(4)
O71 0.049(8) 0.035(6) 0.050(4) 0.003(4) -0.005(4) -0.003(5)
O72 0.062(4) 0.038(4) 0.041(4) 0.002(3) -0.004(3) 0.008(3)
C71 0.054(6) 0.040(5) 0.050(5) 0.004(4) 0.000(4) 0.001(5)
C72 0.087(7) 0.066(7) 0.056(6) 0.000(5) 0.006(5) 0.033(5)
F71 0.114(7) 0.155(11) 0.123(11) -0.017(9) 0.026(7) -0.004(7)
F72 0.113(8) 0.094(7) 0.059(5) -0.013(5) 0.003(5) 0.039(6)
F73 0.136(10) 0.058(6) 0.083(6) -0.007(4) -0.003(6) 0.043(6)
O81 0.051(6) 0.043(7) 0.054(7) 0.005(5) 0.002(5) 0.004(4)
O82 0.053(4) 0.037(4) 0.060(4) 0.010(3) -0.008(3) -0.008(3)
C81 0.051(6) 0.035(7) 0.059(6) 0.015(5) -0.003(4) -0.002(5)
C82 0.050(5) 0.061(6) 0.072(6) 0.030(5) 0.001(4) -0.012(4)
F81 0.093(6) 0.105(7) 0.125(7) 0.017(6) 0.040(5) 0.010(6)
F82 0.075(6) 0.060(5) 0.085(6) 0.036(4) 0.004(4) -0.014(4)
F83 0.077(6) 0.106(8) 0.097(6) 0.028(6) -0.010(5) -0.033(5)
O25 0.053(5) 0.051(5) 0.050(5) 0.005(4) 0.010(4) 0.000(4)
C26 0.055(6) 0.118(13) 0.089(9) 0.049(9) 0.029(6) 0.017(7)
C27 0.074(8) 0.108(14) 0.096(12) 0.042(10) 0.040(8) 0.020(8)
C28 0.075(10) 0.094(11) 0.080(9) 0.027(9) 0.028(8) 0.012(8)
C29 0.070(9) 0.076(11) 0.075(10) 0.029(9) 0.025(7) 0.019(8)
O35 0.042(4) 0.059(6) 0.067(7) 0.002(5) 0.004(4) 0.001(4)
C36 0.052(7) 0.076(10) 0.076(8) -0.001(7) -0.008(6) 0.009(7)
C37 0.053(7) 0.067(9) 0.103(11) -0.006(8) -0.001(6) 0.006(6)
C38 0.043(7) 0.069(10) 0.102(9) -0.005(7) 0.007(6) 0.003(6)
C39 0.048(7) 0.076(8) 0.092(9) 0.014(7) 0.019(6) 0.012(6)
O45 0.094(6) 0.063(6) 0.101(7) -0.038(5) 0.009(5) -0.031(5)
C46 0.082(9) 0.025(9) 0.045(9) 0.006(7) -0.010(7) -0.009(7)
C47 0.103(9) 0.111(14) 0.107(11) -0.058(11) 0.016(7) -0.051(9)
C48 0.089(10) 0.14(2) 0.081(12) -0.045(13) -0.003(7) -0.034(9)
C49 0.077(6) 0.055(7) 0.072(7) -0.015(5) -0.006(5) -0.025(5)
O45' 0.094(6) 0.063(6) 0.101(7) -0.038(5) 0.009(5) -0.031(5)
C46' 0.085(13) 0.07(3) 0.079(16) -0.027(19) 0.004(13) -0.024(17)
C47' 0.103(9) 0.111(14) 0.107(11) -0.058(11) 0.016(7) -0.051(9)
C48' 0.117(18) 0.083(12) 0.122(17) -0.047(13) 0.028(15) -0.052(13)
C49' 0.077(6) 0.055(7) 0.072(7) -0.015(5) -0.006(5) -0.025(5)
O55 0.094(6) 0.059(4) 0.063(4) 0.012(3) -0.031(4) 0.003(4)
C56 0.109(14) 0.074(8) 0.087(9) -0.003(6) -0.020(9) 0.006(8)
C57 0.087(13) 0.075(10) 0.073(9) 0.000(7) -0.014(8) -0.012(9)
C58 0.086(11) 0.081(10) 0.066(10) -0.001(7) -0.028(8) -0.006(8)
C59 0.071(7) 0.045(4) 0.047(5) 0.012(4) -0.027(5) -0.002(4)
O55' 0.094(6) 0.059(4) 0.063(4) 0.012(3) -0.031(4) 0.003(4)
C56' 0.103(13) 0.070(7) 0.085(11) 0.010(7) -0.024(10) -0.009(7)
C57' 0.095(12) 0.081(10) 0.080(11) 0.008(8) -0.028(9) -0.012(9)
C58' 0.091(13) 0.077(9) 0.062(7) 0.003(6) -0.025(7) -0.010(9)
C59' 0.071(7) 0.045(4) 0.047(5) 0.012(4) -0.027(5) -0.002(4)
O65 0.130(10) 0.091(7) 0.080(7) -0.021(5) -0.020(6) -0.011(6)
C66 0.113(12) 0.091(8) 0.092(9) -0.029(7) -0.026(9) -0.005(8)
C67 0.32(4) 0.103(11) 0.19(2) 0.005(10) -0.16(3) -0.043(11)
C68 0.135(17) 0.111(11) 0.094(12) -0.013(9) -0.030(12) -0.015(10)
C69 0.134(14) 0.113(10) 0.086(9) -0.011(8) -0.033(10) -0.017(10)

loop_
_atom_type_symbol
_atom_type_description
_atom_type_scat_dispersion_real
_atom_type_scat_dispersion_imag
_atom_type_scat_source
C C 0.0033 0.0016 'International Tables Vol C Tables 4.2.6.8 and 6.1.1.4'
H H 0.0000 0.0000 'International Tables Vol C Tables 4.2.6.8 and 6.1.1.4'
O O 0.0106 0.0060 'International Tables Vol C Tables 4.2.6.8 and 6.1.1.4'
F F 0.0171 0.0103 'International Tables Vol C Tables 4.2.6.8 and 6.1.1.4'
Cu Cu 0.3201 1.2651 'International Tables Vol C Tables 4.2.6.8 and 6.1.1.4'
Ti Ti 0.2776 0.4457 'International Tables Vol C Tables 4.2.6.8 and 6.1.1.4'

loop_
_geom_angle_atom_site_label_1
_geom_angle_atom_site_label_2
_geom_angle_atom_site_label_3
_geom_angle
O41 Cu1 O21 97.5(12)
O41 Cu1 O11 166.6(9)
O21 Cu1 O11 89.0(7)
O41 Cu1 O31 81.5(12)
O21 Cu1 O31 171.2(7)
O11 Cu1 O31 90.3(7)
O41 Cu1 O1 94.4(7)
O21 Cu1 O1 94.5(5)
O11 Cu1 O1 96.8(5)
O31 Cu1 O1 94.3(5)
O41 Cu1 O15 84.3(7)
O21 Cu1 O15 86.4(5)
O11 Cu1 O15 84.4(5)
O31 Cu1 O15 84.8(5)
O1 Cu1 O15 178.50(14)
C19 O15 C16 100.7(10)
C19 O15 Cu1 124.8(4)
C16 O15 Cu1 118.0(7)
O15 C16 C17 101.9(13)
C18 C17 C16 101.6(12)
C17 C18 C19 107.8(9)
O15 C19 C18 106.3(7)
C16' O15' C19' 107.4(8)
C16' O15' Cu1 125.0(7)
C19' O15' Cu1 124.8(4)
O15' C16' C17' 101.2(12)
C18' C17' C16' 98.9(14)
C17' C18' C19' 99.1(13)
O15' C19' C18' 106.3(7)
O3 Ti1 O2 94.16(17)
O3 Ti1 O1 98.30(18)
O2 Ti1 O1 95.71(17)
O3 Ti1 O32 167.8(3)
O2 Ti1 O32 90.3(3)
O1 Ti1 O32 92.5(2)
O3 Ti1 O12 91.1(3)
O2 Ti1 O12 167.6(3)
O1 Ti1 O12 94.6(2)
O32 Ti1 O12 82.4(3)
O3 Ti1 O25 88.3(4)
O2 Ti1 O25 88.5(4)
O1 Ti1 O25 171.9(3)
O32 Ti1 O25 80.5(4)
O12 Ti1 O25 80.4(4)
O3 Ti1 Ti4 23.17(12)
O2 Ti1 Ti4 79.29(12)
O1 Ti1 Ti4 82.22(12)
O32 Ti1 Ti4 167.7(2)
O12 Ti1 Ti4 109.0(2)
O25 Ti1 Ti4 105.5(3)
O3 Ti1 Ti2 80.18(13)
O2 Ti1 Ti2 79.38(13)
O1 Ti1 Ti2 25.44(11)
O32 Ti1 Ti2 111.8(2)
O12 Ti1 Ti2 112.6(2)
O25 Ti1 Ti2 162.5(3)
Ti4 Ti1 Ti2 60.18(6)
O3 Ti1 Ti3 79.20(12)
O2 Ti1 Ti3 23.04(11)
O1 Ti1 Ti3 80.69(12)
O32 Ti1 Ti3 108.2(2)
O12 Ti1 Ti3 168.4(2)
O25 Ti1 Ti3 105.3(3)
Ti4 Ti1 Ti3 60.08(5)
Ti2 Ti1 Ti3 59.78(6)
O1 Ti2 O42 93.3(2)
O1 Ti2 O22 92.3(2)
O42 Ti2 O22 83.3(3)
O1 Ti2 O35 170.2(4)
O42 Ti2 O35 79.9(5)
O22 Ti2 O35 79.9(4)
O1 Ti2 Ti3 81.45(12)
O42 Ti2 Ti3 108.5(2)
O22 Ti2 Ti3 166.9(3)
O35 Ti2 Ti3 107.4(4)
O1 Ti2 Ti1 25.78(11)
O42 Ti2 Ti1 112.9(2)
O22 Ti2 Ti1 110.4(2)
O35 Ti2 Ti1 163.9(3)
Ti3 Ti2 Ti1 60.27(6)
O1 Ti2 Ti4 82.07(12)
O42 Ti2 Ti4 168.1(2)
O22 Ti2 Ti4 107.8(2)
O35 Ti2 Ti4 105.9(4)
Ti3 Ti2 Ti4 60.09(5)
Ti1 Ti2 Ti4 59.72(6)
O2 Ti3 O72 166.8(3)
O2 Ti3 O82 88.2(3)
O72 Ti3 O82 83.7(3)
O2 Ti3 O55 92.8(3)
O72 Ti3 O55 75.0(3)
O82 Ti3 O55 74.9(4)
O2 Ti3 Ti2 80.29(13)
O72 Ti3 Ti2 108.9(2)
O82 Ti3 Ti2 166.2(2)
O55 Ti3 Ti2 113.1(3)
O2 Ti3 Ti4 79.58(13)
O72 Ti3 Ti4 113.0(2)
O82 Ti3 Ti4 110.4(2)
O55 Ti3 Ti4 170.4(2)
Ti2 Ti3 Ti4 60.08(6)
O2 Ti3 Ti1 23.91(12)
O72 Ti3 Ti1 168.4(2)
O82 Ti3 Ti1 107.1(2)
O55 Ti3 Ti1 111.5(3)
Ti2 Ti3 Ti1 59.94(6)
Ti4 Ti3 Ti1 59.61(6)
O3 Ti4 O52 89.6(3)
O3 Ti4 O62 168.8(3)
O52 Ti4 O62 82.8(3)
O3 Ti4 O45 81.5(4)
O52 Ti4 O45 93.4(4)
O62 Ti4 O45 90.8(4)
O3 Ti4 Ti1 23.33(12)
O52 Ti4 Ti1 108.7(3)
O62 Ti4 Ti1 167.4(3)
O45 Ti4 Ti1 93.7(4)
O3 Ti4 Ti2 80.25(13)
O52 Ti4 Ti2 168.4(3)
O62 Ti4 Ti2 108.1(3)
O45 Ti4 Ti2 90.7(4)
Ti1 Ti4 Ti2 60.10(5)
O3 Ti4 Ti3 79.56(13)
O52 Ti4 Ti3 113.0(2)
O62 Ti4 Ti3 111.0(2)
O45 Ti4 Ti3 147.1(4)
Ti1 Ti4 Ti3 60.31(6)
Ti2 Ti4 Ti3 59.83(6)
Ti2 O1 Ti1 128.8(2)
Ti2 O1 Cu1 116.10(17)
Ti1 O1 Cu1 115.09(17)
Ti3 O2 Ti1 133.1(2)
Ti4 O3 Ti1 133.5(2)
C11 O11 Cu1 132.7(15)
C11 O12 Ti1 135.9(7)
O11 C11 O12 127.5(13)
O11 C11 C12 116.2(13)
O12 C11 C12 116.3(11)
F12 C12 F11 104.5(15)
F12 C12 F13 110.6(14)
F11 C12 F13 103.2(15)
F12 C12 C11 118.4(14)
F11 C12 C11 108.7(13)
F13 C12 C11 110.2(13)
C21 O21 Cu1 129.4(13)
C21 O22 Ti2 136.9(8)
O21 C21 O22 129.6(13)
O21 C21 C22 114.3(13)
O22 C21 C22 116.1(11)
F22 C22 F21 104.2(15)
F22 C22 F23 103.3(15)
F21 C22 F23 102.1(15)
F22 C22 C21 119.4(14)
F21 C22 C21 111.1(15)
F23 C22 C21 114.9(15)
C31 O31 Cu1 126.5(13)
C31 O32 Ti1 137.8(8)
O31 C31 O32 130.6(14)
O31 C31 C32 116.0(13)
O32 C31 C32 113.3(11)
F32 C32 F31 104.9(16)
F32 C32 F33 109.0(16)
F31 C32 F33 104.5(15)
F32 C32 C31 114.2(14)
F31 C32 C31 110.1(14)
F33 C32 C31 113.4(15)
C41 O41 Cu1 132(2)
C41 O42 Ti2 136.7(8)
O41 C41 O42 128.6(16)
O41 C41 C42 114.6(15)
O42 C41 C42 116.6(11)
F42 C42 F43 120.9(15)
F42 C42 F41 92.4(14)
F43 C42 F41 102.5(14)
F42 C42 C41 112.4(14)
F43 C42 C41 119.5(14)
F41 C42 C41 101.6(14)
C51 O52 Ti4 136.3(8)
O51 C51 O52 131.4(16)
O51 C51 C52 114.8(15)
O52 C51 C52 113.7(10)
F52 C52 F53 120.7(13)
F52 C52 F51 103.8(12)
F53 C52 F51 89.3(13)
F52 C52 C51 122.0(12)
F53 C52 C51 110.6(12)
F51 C52 C51 102.1(13)
C61 O62 Ti4 136.1(7)
O61 C61 O62 131.4(13)
O61 C61 C62 114.5(12)
O62 C61 C62 113.8(10)
F62 C62 F63 106.7(12)
F62 C62 F61 108.7(12)
F63 C62 F61 108.7(13)
F62 C62 C61 112.4(12)
F63 C62 C61 111.3(10)
F61 C62 C61 108.9(11)
C71 O72 Ti3 137.1(7)
O71 C71 O72 128.2(13)
O71 C71 C72 115.7(12)
O72 C71 C72 115.7(9)
F72 C72 F71 109.4(13)
F72 C72 F73 108.5(12)
F71 C72 F73 105.9(13)
F72 C72 C71 111.8(11)
F71 C72 C71 110.1(13)
F73 C72 C71 111.0(11)
C81 O82 Ti3 138.0(7)
O81 C81 O82 130.3(13)
O81 C81 C82 114.2(12)
O82 C81 C82 115.4(10)
F82 C82 F83 114.5(11)
F82 C82 F81 103.3(10)
F83 C82 F81 97.8(11)
F82 C82 C81 116.8(10)
F83 C82 C81 114.9(11)
F81 C82 C81 106.4(12)
C26 O25 C29 107.7(11)
C26 O25 Ti1 129.7(9)
C29 O25 Ti1 118.8(10)
O25 C26 C27 105.3(11)
C28 C27 C26 105.1(11)
C27 C28 C29 106.9(11)
O25 C29 C28 108.7(12)
C36 O35 C39 107.4(11)
C36 O35 Ti2 120.7(10)
C39 O35 Ti2 130.0(10)
O35 C36 C37 107.5(11)
C38 C37 C36 106.5(11)
C37 C38 C39 107.9(11)
O35 C39 C38 108.2(11)
C46 O45 C49 111.3(9)
C46 O45 Ti4 118.5(18)
C49 O45 Ti4 117.7(9)
O45 C46 C47 102.6(11)
C48 C47 C46 103.3(14)
C47 C48 C49 104.0(13)
O45 C49 C48 102.3(13)
C46' O45' C49' 111.0(10)
O45' C46' C47' 103.3(11)
C48' C47' C46' 105.8(15)
C47' C48' C49' 104.8(13)
O45' C49' C48' 105.3(13)
C59 O55 C56 105.4(11)
C59 O55 Ti3 95.3(7)
C56 O55 Ti3 147.6(16)
O55 C56 C57 104.1(13)
C58 C57 C56 103.2(15)
C57 C58 C59 98.6(15)
O55 C59 C58 105.6(13)
C59' O55' C56' 104.1(10)
O55' C56' C57' 105.3(13)
C58' C57' C56' 101.6(16)
C57' C58' C59' 100.2(16)
O55' C59' C58' 108.0(12)
C69 O65 C66 103.5(14)
O65 C66 C67 107.2(17)
C68 C67 C66 112(2)
C67 C68 C69 103.4(19)
O65 C69 C68 112.6(17)

loop_
_geom_bond_atom_site_label_1
_geom_bond_atom_site_label_2
_geom_bond_distance
Cu1 O41 1.92(2)
Cu1 O21 1.930(16)
Cu1 O11 1.947(18)
Cu1 O31 1.994(16)
Cu1 O1 2.335(3)
Cu1 O15 2.339(4)
Cu1 O15' 2.339(4)
O15 C19 1.419(8)
O15 C16 1.420(14)
C16 C17 1.559(16)
C17 C18 1.403(15)
C18 C19 1.454(10)
O15' C16' 1.400(12)
O15' C19' 1.419(8)
C16' C17' 1.575(17)
C17' C18' 1.411(17)
C18' C19' 1.454(10)
Ti1 O3 1.809(4)
Ti1 O2 1.851(4)
Ti1 O1 1.856(4)
Ti1 O32 2.119(7)
Ti1 O12 2.120(7)
Ti1 O25 2.167(10)
Ti1 Ti4 3.314(3)
Ti1 Ti2 3.326(3)
Ti1 Ti3 3.337(3)
Ti2 O1 1.833(4)
Ti2 O42 2.107(8)
Ti2 O22 2.117(7)
Ti2 O35 2.128(11)
Ti2 Ti3 3.321(3)
Ti2 Ti4 3.329(3)
Ti3 O2 1.787(4)
Ti3 O72 2.100(7)
Ti3 O82 2.115(7)
Ti3 O55 2.278(10)
Ti3 Ti4 3.329(3)
Ti4 O3 1.797(4)
Ti4 O52 2.105(8)
Ti4 O62 2.138(8)
Ti4 O45 2.326(11)
O11 C11 1.218(11)
O12 C11 1.254(11)
C11 C12 1.509(12)
C12 F12 1.292(14)
C12 F11 1.308(14)
C12 F13 1.317(13)
O21 C21 1.239(12)
O22 C21 1.260(13)
C21 C22 1.500(13)
C22 F22 1.251(13)
C22 F21 1.311(15)
C22 F23 1.316(14)
O31 C31 1.235(13)
O32 C31 1.252(13)
C31 C32 1.511(13)
C32 F32 1.266(14)
C32 F31 1.317(14)
C32 F33 1.323(14)
O41 C41 1.237(14)
O42 C41 1.253(11)
C41 C42 1.503(12)
C42 F42 1.288(14)
C42 F43 1.297(14)
C42 F41 1.305(15)
O51 C51 1.231(13)
O52 C51 1.259(11)
C51 C52 1.512(12)
C52 F52 1.256(13)
C52 F53 1.316(13)
C52 F51 1.331(14)
O61 C61 1.239(12)
O62 C61 1.259(13)
C61 C62 1.519(12)
C62 F62 1.292(13)
C62 F63 1.323(13)
C62 F61 1.336(12)
O71 C71 1.218(11)
O72 C71 1.260(11)
C71 C72 1.527(12)
C72 F72 1.290(13)
C72 F71 1.306(13)
C72 F73 1.327(12)
O81 C81 1.236(12)
O82 C81 1.270(13)
C81 C82 1.505(12)
C82 F82 1.278(11)
C82 F83 1.321(12)
C82 F81 1.375(13)
O25 C26 1.397(13)
O25 C29 1.427(14)
C26 C27 1.537(14)
C27 C28 1.403(15)
C28 C29 1.463(15)
O35 C36 1.419(14)
O35 C39 1.436(13)
C36 C37 1.518(15)
C37 C38 1.405(15)
C38 C39 1.457(14)
O45 C46 1.400(15)
O45 C49 1.436(11)
C46 C47 1.565(16)
C47 C48 1.437(17)
C48 C49 1.450(16)
O45' C46' 1.392(15)
O45' C49' 1.436(11)
C46' C47' 1.559(17)
C47' C48' 1.423(17)
C48' C49' 1.448(16)
O55 C59 1.427(11)
O55 C56 1.435(15)
C56 C57 1.548(17)
C57 C58 1.436(18)
C58 C59 1.463(16)
O55' C59' 1.427(11)
O55' C56' 1.451(15)
C56' C57' 1.554(18)
C57' C58' 1.427(18)
C58' C59' 1.458(16)
O65 C69 1.43(2)
O65 C66 1.415(18)
C66 C67 1.47(4)
C67 C68 1.34(3)
C68 C69 1.46(3)
